data_1512245
loop_
_publ_author_name
'Bouit, Pierre-Antoine'
'Infantes, Lourdes'
'Calbo, Joaqu\'in'
'Viruela, Rafael'
'Ort\'i, Enrique'
'Delgado, Juan Luis'
'Mart\'in, Nazario'

_publ_section_title
;
 Efficient Light Harvesters Based on the
 10-(1,3-Dithiol-2-ylidene)anthracene Core
;
_journal_issue 16
_journal_name_full 'Organic Letters'
_journal_page_first 4166
_journal_paper_doi 10.1021/ol401841u
_journal_volume 15
_journal_year 2013
_chemical_formula_moiety 'C38 H24 O2 S4'
_chemical_formula_sum 'C38 H24 O2 S4'
_chemical_formula_weight 640.81
_chemical_name_systematic
;
 ?
;
_space_group_IT_number 2
_symmetry_cell_setting triclinic
_symmetry_Int_Tables_number 2
_symmetry_space_group_name_Hall '-P 1'
_symmetry_space_group_name_H-M 'P -1'
_atom_sites_solution_hydrogens geom
_atom_sites_solution_primary direct
_atom_sites_solution_secondary difmap
_audit_creation_date 2012-09-06T12:36:29-00:00
_audit_creation_method 'WinGX routine CIF_UPDATE'
_cell_angle_alpha 70.552(12)
_cell_angle_beta 81.121(11)
_cell_angle_gamma 89.260(13)
_cell_formula_units_Z 2
_cell_length_a 8.1261(12)
_cell_length_b 13.397(2)
_cell_length_c 15.041(2)
_cell_measurement_reflns_used 2376
_cell_measurement_temperature 120(2)
_cell_measurement_theta_max 52.76
_cell_measurement_theta_min 3.50
_cell_measurement_wavelength 1.54178
_cell_volume 1524.2(4)
_computing_cell_refinement 'Bruker SAINT'
_computing_data_collection 'Bruker APEX2'
_computing_data_reduction 'Bruker SAINT  A'
_computing_structure_refinement 'SHELXL-97 (Sheldrick, 1997)'
_computing_structure_solution 'SHELXS-97 (Sheldrick, 1990)'
_diffrn_ambient_temperature 120(2)
_diffrn_measured_fraction_theta_full 0.976
_diffrn_measured_fraction_theta_max 0.976
_diffrn_measurement_device_type 'Bruker APEX-II CCD'
_diffrn_measurement_method '\f and \w scans'
_diffrn_radiation_monochromator graphite
_diffrn_radiation_source 'sealed tube'
_diffrn_radiation_type CuK\a
_diffrn_radiation_wavelength 1.54178
_diffrn_reflns_av_unetI/netI 0.1633
_diffrn_reflns_limit_h_max 8
_diffrn_reflns_limit_h_min -8
_diffrn_reflns_limit_k_max 14
_diffrn_reflns_limit_k_min -12
_diffrn_reflns_limit_l_max 15
_diffrn_reflns_limit_l_min -15
_diffrn_reflns_number 3612
_diffrn_reflns_theta_full 54.1
_diffrn_reflns_theta_max 54.1
_diffrn_reflns_theta_min 3.16
_exptl_absorpt_coefficient_mu 3.139
_exptl_absorpt_correction_T_max 0.9664
_exptl_absorpt_correction_T_min 0.6453
_exptl_absorpt_correction_type refdelf
_exptl_absorpt_process_details
;
        Walker, N. & Stuart, D (1983) Acta. Cryst. A39, 158-166
;
_exptl_crystal_colour colourless
_exptl_crystal_density_diffrn 1.396
_exptl_crystal_density_method 'not measured'
_exptl_crystal_description plate
_exptl_crystal_F_000 664
_exptl_crystal_size_max 0.25
_exptl_crystal_size_mid 0.18
_exptl_crystal_size_min 0.04
_refine_diff_density_max 0.518
_refine_diff_density_min -0.442
_refine_diff_density_rms 0.094
_refine_ls_extinction_method none
_refine_ls_goodness_of_fit_ref 1.089
_refine_ls_hydrogen_treatment constr
_refine_ls_matrix_type full
_refine_ls_number_parameters 397
_refine_ls_number_reflns 3612
_refine_ls_number_restraints 0
_refine_ls_restrained_S_all 1.089
_refine_ls_R_factor_all 0.1738
_refine_ls_R_factor_gt 0.1046
_refine_ls_shift/su_max 0.001
_refine_ls_shift/su_mean 0
_refine_ls_structure_factor_coef Fsqd
_refine_ls_weighting_details 'calc w=1/[\s^2^(Fo^2^)+(0.1561P)^2^+0.0000P] where P=(Fo^2^+2Fc^2^)/3'
_refine_ls_weighting_scheme calc
_refine_ls_wR_factor_gt 0.2681
_refine_ls_wR_factor_ref 0.3158
_reflns_number_gt 1865
_reflns_number_total 3612
_reflns_threshold_expression >2sigma(I)
_cod_data_source_file ol401841u_si_002.cif
_cod_data_source_block pab131b
_cod_depositor_comments
;
The following automatic conversions were performed:

'_symmetry_cell_setting' value 'Triclinic' changed to 'triclinic'
according to /home/saulius/struct/CIF-dictionaries/cif_core.dic
dictionary named 'cif_core.dic' version 2.4.2 from 2011-04-26.

Automatic conversion script
Id: cif_fix_values 1891 2012-01-12 08:04:46Z andrius 
;
_cod_database_code 1512245

loop_
_symmetry_equiv_pos_as_xyz
'x, y, z'
'-x, -y, -z'

loop_
_atom_site_label
_atom_site_type_symbol
_atom_site_fract_x
_atom_site_fract_y
_atom_site_fract_z
_atom_site_U_iso_or_equiv
_atom_site_adp_type
_atom_site_occupancy
_atom_site_symmetry_multiplicity
_atom_site_calc_flag
_atom_site_refinement_flags
C1 C 0.4146(14) 0.4308(9) 0.6848(6) 0.055(3) Uani 1 1 d .
C2 C 0.2521(11) 0.3779(8) 0.7422(6) 0.041(3) Uani 1 1 d .
C3 C 0.1698(14) 0.2971(9) 0.7228(7) 0.059(3) Uani 1 1 d .
H3 H 0.2183 0.2729 0.6724 0.071 Uiso 1 1 calc R
C4 C 0.0193(13) 0.2534(9) 0.7767(8) 0.061(3) Uani 1 1 d .
H4 H -0.0319 0.195 0.7675 0.073 Uiso 1 1 calc R
C5 C -0.0565(14) 0.2950(10) 0.8444(8) 0.065(3) Uani 1 1 d .
H5 H -0.1637 0.2679 0.8788 0.078 Uiso 1 1 calc R
C6 C 0.0195(14) 0.3737(9) 0.8626(7) 0.062(3) Uani 1 1 d .
H6 H -0.0353 0.3999 0.9103 0.074 Uiso 1 1 calc R
C7 C 0.1753(14) 0.4174(8) 0.8135(7) 0.055(3) Uani 1 1 d .
C8 C 0.2609(12) 0.5038(8) 0.8299(7) 0.051(3) Uani 1 1 d .
C9 C 0.3550(12) 0.5802(9) 0.7438(7) 0.053(3) Uani 1 1 d .
C10 C 0.3608(12) 0.6895(9) 0.7286(7) 0.054(3) Uani 1 1 d .
H10 H 0.3046 0.7158 0.7759 0.065 Uiso 1 1 calc R
C11 C 0.4482(14) 0.7591(9) 0.6447(8) 0.067(3) Uani 1 1 d .
H11 H 0.4536 0.8326 0.6358 0.08 Uiso 1 1 calc R
C12 C 0.5281(13) 0.7225(9) 0.5737(7) 0.059(3) Uani 1 1 d .
H12 H 0.5894 0.7705 0.5169 0.071 Uiso 1 1 calc R
C13 C 0.5174(12) 0.6155(8) 0.5866(7) 0.047(3) Uani 1 1 d .
H13 H 0.5693 0.5905 0.5373 0.056 Uiso 1 1 calc R
C14 C 0.4328(12) 0.5446(8) 0.6695(7) 0.048(3) Uani 1 1 d .
C15 C 0.5347(13) 0.3760(8) 0.6490(6) 0.051(3) Uani 1 1 d .
C16 C 0.8156(12) 0.3162(8) 0.5733(6) 0.050(3) Uani 1 1 d .
C17 C 0.7293(13) 0.2258(9) 0.6170(7) 0.057(3) Uani 1 1 d .
C18 C 0.9795(14) 0.4084(10) 0.3896(7) 0.074(4) Uani 1 1 d .
H18A H 0.9384 0.3633 0.3575 0.111 Uiso 1 1 calc R
H18B H 1.0832 0.4461 0.3518 0.111 Uiso 1 1 calc R
H18C H 0.8957 0.4599 0.3962 0.111 Uiso 1 1 calc R
C19 C 0.6286(15) 0.0279(9) 0.6242(8) 0.073(4) Uani 1 1 d .
H19A H 0.5329 0.0357 0.6694 0.109 Uiso 1 1 calc R
H19B H 0.6538 -0.0471 0.6398 0.109 Uiso 1 1 calc R
H19C H 0.6021 0.0552 0.5592 0.109 Uiso 1 1 calc R
C20 C 0.2588(14) 0.5084(10) 0.9196(7) 0.063(3) Uani 1 1 d .
C21 C 0.1878(13) 0.4255(9) 1.0042(7) 0.058(3) Uani 1 1 d .
C22 C 0.1312(12) 0.3540(9) 1.0742(8) 0.055(3) Uani 1 1 d .
C23 C 0.0626(14) 0.2603(9) 1.1540(7) 0.054(3) Uani 1 1 d .
C24 C -0.0377(14) 0.1841(9) 1.1407(8) 0.062(3) Uani 1 1 d .
H24 H -0.0587 0.1892 1.079 0.075 Uiso 1 1 calc R
C25 C -0.1042(14) 0.1021(9) 1.2199(8) 0.065(3) Uani 1 1 d .
H25 H -0.1732 0.0503 1.2116 0.078 Uiso 1 1 calc R
C26 C -0.0778(16) 0.0897(11) 1.3108(8) 0.074(4) Uani 1 1 d .
C27 C 0.0207(17) 0.1667(10) 1.3227(8) 0.078(4) Uani 1 1 d .
H27 H 0.0395 0.1601 1.3852 0.094 Uiso 1 1 calc R
C28 C 0.0922(14) 0.2526(9) 1.2467(7) 0.066(3) Uani 1 1 d .
H28 H 0.159 0.3048 1.2561 0.08 Uiso 1 1 calc R
C29 C -0.1553(19) 0.0091(12) 1.3942(11) 0.101(6) Uani 1 1 d .
H29 H -0.125 0.0097 1.4525 0.121 Uiso 1 1 calc R
C31 C 0.3434(14) 0.5898(11) 0.9384(7) 0.061(3) Uani 1 1 d .
C32 C 0.4052(14) 0.6608(10) 0.9561(7) 0.054(3) Uani 1 1 d .
C33 C 0.4922(13) 0.7498(9) 0.9638(7) 0.053(3) Uani 1 1 d .
C34 C 0.5450(14) 0.8400(10) 0.8825(7) 0.068(4) Uani 1 1 d .
H34 H 0.5191 0.8435 0.8221 0.082 Uiso 1 1 calc R
C35 C 0.6325(15) 0.9219(10) 0.8903(8) 0.074(4) Uani 1 1 d .
H35 H 0.6683 0.9813 0.8349 0.089 Uiso 1 1 calc R
C36 C 0.6702(14) 0.9199(10) 0.9776(8) 0.064(3) Uani 1 1 d .
C37 C 0.6176(13) 0.8360(10) 1.0585(7) 0.065(4) Uani 1 1 d .
H37 H 0.6407 0.8365 1.1183 0.078 Uiso 1 1 calc R
C38 C 0.5315(13) 0.7508(10) 1.0538(7) 0.062(3) Uani 1 1 d .
H38 H 0.4976 0.6922 1.1103 0.074 Uiso 1 1 calc R
C39 C 0.7676(15) 1.0137(10) 0.9793(11) 0.077(4) Uani 1 1 d .
H39 H 0.8053 1.069 0.9209 0.092 Uiso 1 1 calc R
S1 S 0.7273(3) 0.4329(2) 0.57983(19) 0.0617(9) Uani 1 1 d .
S2 S 0.5297(4) 0.2366(2) 0.67978(18) 0.0608(9) Uani 1 1 d .
S3 S 1.0187(3) 0.3266(2) 0.50775(19) 0.0620(10) Uani 1 1 d .
S4 S 0.8052(4) 0.1008(3) 0.6317(2) 0.0687(10) Uani 1 1 d .
O1 O -0.2472(13) -0.0552(10) 1.4005(10) 0.153(7) Uani 1 1 d .
O2 O 0.7996(12) 1.0208(8) 1.0536(7) 0.100(3) Uani 1 1 d .

loop_
_atom_site_aniso_label
_atom_site_aniso_U_11
_atom_site_aniso_U_22
_atom_site_aniso_U_33
_atom_site_aniso_U_23
_atom_site_aniso_U_13
_atom_site_aniso_U_12
C1 0.077(8) 0.056(8) 0.034(5) -0.022(5) -0.001(5) -0.004(6)
C2 0.042(6) 0.045(7) 0.039(5) -0.008(5) -0.021(4) 0.007(5)
C3 0.075(8) 0.057(8) 0.048(6) -0.017(5) -0.023(6) 0.003(7)
C4 0.056(7) 0.057(8) 0.069(7) -0.016(6) -0.021(6) -0.006(6)
C5 0.051(7) 0.079(10) 0.066(7) -0.027(7) -0.006(6) 0.000(7)
C6 0.072(8) 0.061(8) 0.052(6) -0.018(6) -0.007(6) -0.007(7)
C7 0.076(8) 0.046(7) 0.042(6) -0.013(5) -0.007(6) -0.012(6)
C8 0.049(6) 0.051(7) 0.056(7) -0.022(5) -0.005(5) 0.006(5)
C9 0.049(6) 0.059(8) 0.048(6) -0.013(6) -0.013(5) -0.002(6)
C10 0.057(7) 0.062(8) 0.049(6) -0.022(6) -0.020(5) 0.015(6)
C11 0.074(8) 0.051(8) 0.078(8) -0.018(7) -0.028(7) -0.002(6)
C12 0.058(7) 0.063(9) 0.050(6) -0.009(6) -0.010(5) 0.009(6)
C13 0.051(6) 0.033(7) 0.060(6) -0.018(5) -0.014(5) 0.012(5)
C14 0.040(6) 0.052(8) 0.049(6) -0.011(5) -0.007(5) 0.001(5)
C15 0.069(7) 0.038(7) 0.034(5) 0.000(5) 0.005(5) -0.014(6)
C16 0.053(6) 0.056(7) 0.040(5) -0.019(5) 0.000(5) -0.017(6)
C17 0.062(7) 0.050(7) 0.060(6) -0.013(5) -0.023(5) -0.004(6)
C18 0.065(8) 0.113(11) 0.050(6) -0.035(7) -0.009(6) -0.022(7)
C19 0.087(9) 0.045(8) 0.088(8) -0.025(6) -0.010(7) -0.008(7)
C20 0.066(8) 0.080(9) 0.042(6) -0.025(6) 0.002(5) -0.010(7)
C21 0.051(7) 0.072(9) 0.048(6) -0.016(6) -0.009(5) -0.002(6)
C22 0.048(7) 0.067(8) 0.061(7) -0.035(7) -0.012(6) 0.017(6)
C23 0.066(7) 0.060(8) 0.037(6) -0.015(5) -0.011(5) 0.014(6)
C24 0.066(8) 0.070(9) 0.056(7) -0.024(6) -0.016(6) 0.001(7)
C25 0.058(7) 0.050(8) 0.079(8) -0.009(6) -0.015(6) 0.007(6)
C26 0.075(9) 0.082(10) 0.052(7) -0.007(7) -0.014(6) 0.005(8)
C27 0.101(10) 0.075(10) 0.052(7) -0.012(7) -0.017(7) 0.018(8)
C28 0.072(8) 0.073(9) 0.056(7) -0.021(6) -0.016(6) -0.001(7)
C29 0.089(12) 0.085(12) 0.097(10) -0.003(9) 0.017(9) 0.013(9)
C31 0.059(8) 0.085(10) 0.043(6) -0.030(6) -0.005(5) 0.015(7)
C32 0.061(7) 0.072(9) 0.039(6) -0.029(6) -0.013(5) 0.003(7)
C33 0.056(7) 0.053(8) 0.064(7) -0.032(6) -0.021(5) -0.001(6)
C34 0.070(8) 0.085(10) 0.045(6) -0.015(6) -0.011(6) 0.007(7)
C35 0.078(9) 0.073(10) 0.066(8) -0.016(7) -0.007(6) -0.023(7)
C36 0.064(8) 0.073(9) 0.058(7) -0.024(6) -0.015(6) -0.005(7)
C37 0.058(7) 0.096(10) 0.047(6) -0.032(7) -0.006(5) -0.012(7)
C38 0.052(7) 0.083(10) 0.053(6) -0.021(6) -0.019(5) 0.006(6)
C39 0.064(8) 0.061(9) 0.096(10) -0.013(8) -0.015(7) -0.013(7)
S1 0.0588(19) 0.060(2) 0.0643(17) -0.0203(15) -0.0037(14) -0.0059(15)
S2 0.0672(19) 0.056(2) 0.0581(17) -0.0210(14) -0.0010(14) -0.0009(15)
S3 0.0514(17) 0.072(2) 0.0597(17) -0.0188(15) -0.0083(13) 0.0030(15)
S4 0.068(2) 0.066(2) 0.0708(19) -0.0217(16) -0.0098(15) 0.0039(16)
O1 0.080(8) 0.113(10) 0.182(12) 0.042(9) 0.026(8) 0.018(7)
O2 0.099(7) 0.131(9) 0.088(6) -0.057(6) -0.013(6) -0.031(6)

loop_
_atom_type_symbol
_atom_type_description
_atom_type_scat_dispersion_real
_atom_type_scat_dispersion_imag
_atom_type_scat_source
C C 0.0181 0.0091 'International Tables Vol C Tables 4.2.6.8 and 6.1.1.4'
H H 0 0 'International Tables Vol C Tables 4.2.6.8 and 6.1.1.4'
S S 0.3331 0.5567 'International Tables Vol C Tables 4.2.6.8 and 6.1.1.4'
O O 0.0492 0.0322 'International Tables Vol C Tables 4.2.6.8 and 6.1.1.4'

loop_
_geom_angle_atom_site_label_1
_geom_angle_atom_site_label_2
_geom_angle_atom_site_label_3
_geom_angle
C15 C1 C14 123.1(9)
C15 C1 C2 121.6(10)
C14 C1 C2 115.3(9)
C7 C2 C3 119.7(9)
C7 C2 C1 117.2(9)
C3 C2 C1 122.9(9)
C4 C3 C2 120.1(11)
C3 C4 C5 119.4(11)
C6 C5 C4 121.0(10)
C5 C6 C7 122.0(11)
C6 C7 C2 117.6(10)
C6 C7 C8 123.8(10)
C2 C7 C8 118.6(9)
C20 C8 C9 123.4(10)
C20 C8 C7 121.9(9)
C9 C8 C7 114.6(9)
C10 C9 C14 118.2(9)
C10 C9 C8 122.3(10)
C14 C9 C8 119.3(10)
C11 C10 C9 120.2(10)
C10 C11 C12 120.8(11)
C13 C12 C11 119.3(9)
C14 C13 C12 121.1(10)
C13 C14 C9 120.4(10)
C13 C14 C1 122.7(9)
C9 C14 C1 116.9(8)
C1 C15 S1 124.2(8)
C1 C15 S2 124.1(7)
S1 C15 S2 111.1(6)
C17 C16 S1 119.0(8)
C17 C16 S3 123.8(9)
S1 C16 S3 117.2(5)
C16 C17 S4 125.6(9)
C16 C17 S2 115.0(9)
S4 C17 S2 118.7(6)
C8 C20 C31 123.5(9)
C8 C20 C21 122.9(11)
C31 C20 C21 113.2(10)
C22 C21 C20 178.2(13)
C21 C22 C23 174.5(12)
C24 C23 C28 120.9(10)
C24 C23 C22 121.2(9)
C28 C23 C22 117.7(11)
C25 C24 C23 117.4(11)
C24 C25 C26 124.2(13)
C25 C26 C27 117.6(11)
C25 C26 C29 124.7(15)
C27 C26 C29 117.6(13)
C28 C27 C26 122.1(12)
C27 C28 C23 117.8(12)
O1 C29 C26 129(2)
C32 C31 C20 175.8(12)
C31 C32 C33 171.9(10)
C34 C33 C32 121.2(10)
C34 C33 C38 116.9(11)
C32 C33 C38 121.8(10)
C35 C34 C33 120.5(11)
C34 C35 C36 121.1(11)
C37 C36 C35 120.4(12)
C37 C36 C39 122.2(11)
C35 C36 C39 117.4(11)
C36 C37 C38 120.5(11)
C37 C38 C33 120.4(10)
O2 C39 C36 121.7(12)
C16 S1 C15 97.3(5)
C15 S2 C17 97.6(5)
C16 S3 C18 99.9(5)
C17 S4 C19 102.7(5)

loop_
_geom_bond_atom_site_label_1
_geom_bond_atom_site_label_2
_geom_bond_distance
C1 C15 1.365(14)
C1 C14 1.470(14)
C1 C2 1.502(13)
C2 C7 1.409(14)
C2 C3 1.412(14)
C3 C4 1.376(14)
C4 C5 1.378(15)
C5 C6 1.353(15)
C6 C7 1.391(14)
C7 C8 1.465(14)
C8 C20 1.369(14)
C8 C9 1.463(13)
C9 C10 1.405(14)
C9 C14 1.416(14)
C10 C11 1.386(13)
C11 C12 1.389(15)
C12 C13 1.384(14)
C13 C14 1.376(12)
C15 S1 1.764(9)
C15 S2 1.768(10)
C16 C17 1.319(13)
C16 S1 1.737(11)
C16 S3 1.769(9)
C17 S4 1.733(12)
C17 S2 1.776(11)
C18 S3 1.824(11)
C19 S4 1.785(12)
C20 C31 1.423(17)
C20 C21 1.427(14)
C21 C22 1.195(13)
C22 C23 1.460(15)
C23 C24 1.398(15)
C23 C28 1.422(14)
C24 C25 1.366(13)
C25 C26 1.371(16)
C26 C27 1.388(17)
C26 C29 1.417(17)
C27 C28 1.380(14)
C29 O1 1.118(19)
C31 C32 1.204(15)
C32 C33 1.440(15)
C33 C34 1.417(14)
C33 C38 1.443(15)
C34 C35 1.361(15)
C35 C36 1.385(16)
C36 C37 1.367(14)
C36 C39 1.503(17)
C37 C38 1.372(15)
C39 O2 1.219(15)
